data_4079784
loop_
_publ_author_name
'Bakardjiev, Mario'
'\<St\'ibr, Bohumil'
'Holub, Josef'
'Gr\"uner, Bohum\'ir'
'Pad\<elkov\'a, Zde\<nka'
'R\%u\<zi\<cka, Ale\<s'

_publ_section_title
;
 Three Isomers of Aryl-Substituted Twelve-Vertex Ferratricarbollides
;
_journal_issue 2
_journal_name_full Organometallics
_journal_page_first 377
_journal_paper_doi 10.1021/om3011118
_journal_volume 32
_journal_year 2013
_chemical_formula_moiety 'C18 H22 B8 Fe'
_chemical_formula_sum 'C18 H22 B8 Fe'
_chemical_formula_weight 380.69
_chemical_name_systematic
; 
 ? 
;
_space_group_IT_number 14
_symmetry_cell_setting monoclinic
_symmetry_space_group_name_Hall '-P 2ybc'
_symmetry_space_group_name_H-M 'P 1 21/c 1'
_atom_sites_solution_hydrogens geom
_atom_sites_solution_primary direct
_atom_sites_solution_secondary difmap
_audit_creation_method SHELXL-97
_cell_angle_alpha 90
_cell_angle_beta 95.857(7)
_cell_angle_gamma 90
_cell_formula_units_Z 4
_cell_length_a 9.0830(8)
_cell_length_b 11.1420(8)
_cell_length_c 17.8301(10)
_cell_measurement_reflns_used 14001
_cell_measurement_temperature 150(1)
_cell_measurement_theta_max 27.5
_cell_measurement_theta_min 1
_cell_volume 1795.0(2)
_computing_cell_refinement 'COLLECT and DENZO'
_computing_data_collection 'COLLECT (Hooft, 1998) and DENZO (Otwinowski & Minor, 1997)'
_computing_data_reduction 'COLLECT and DENZO'
_computing_molecular_graphics 'PLATON (Spek, 2003)'
_computing_publication_material 'SHELXL-97 (Sheldrick, 2008)'
_computing_structure_refinement 'SHELXL-97 (Sheldrick, 1997)'
_computing_structure_solution 'SIR92 (Altomare et al., 1994)'
_diffrn_ambient_temperature 150(1)
_diffrn_detector_area_resol_mean 9.091
_diffrn_measured_fraction_theta_full 0.993
_diffrn_measured_fraction_theta_max 0.993
_diffrn_measurement_device_type 'Bruker Nonius KappaCCD area detector'
_diffrn_measurement_method '\f and \w scans to fill the Ewald sphere'
_diffrn_radiation_monochromator graphite
_diffrn_radiation_source 'fine-focus sealed tube'
_diffrn_radiation_type MoK\a
_diffrn_radiation_wavelength 0.71073
_diffrn_reflns_av_R_equivalents 0.0432
_diffrn_reflns_av_sigmaI/netI 0.0393
_diffrn_reflns_limit_h_max 11
_diffrn_reflns_limit_h_min -11
_diffrn_reflns_limit_k_max 14
_diffrn_reflns_limit_k_min -13
_diffrn_reflns_limit_l_max 23
_diffrn_reflns_limit_l_min -23
_diffrn_reflns_number 13945
_diffrn_reflns_theta_full 27.49
_diffrn_reflns_theta_max 27.49
_diffrn_reflns_theta_min 2.16
_diffrn_standards_number 0
_exptl_absorpt_coefficient_mu 0.839
_exptl_absorpt_correction_T_max 0.899
_exptl_absorpt_correction_T_min 0.858
_exptl_absorpt_correction_type integration
_exptl_absorpt_process_details
;
Gaussian integration (Coppens, 1970)
;
_exptl_crystal_colour 'dark orange'
_exptl_crystal_density_diffrn 1.409
_exptl_crystal_density_method 'not measured'
_exptl_crystal_description block
_exptl_crystal_F_000 784
_exptl_crystal_size_max 0.28
_exptl_crystal_size_mid 0.21
_exptl_crystal_size_min 0.18
_refine_diff_density_max 0.304
_refine_diff_density_min -0.391
_refine_diff_density_rms 0.075
_refine_ls_extinction_method none
_refine_ls_goodness_of_fit_ref 1.102
_refine_ls_hydrogen_treatment constr
_refine_ls_matrix_type full
_refine_ls_number_parameters 244
_refine_ls_number_reflns 4097
_refine_ls_number_restraints 0
_refine_ls_restrained_S_all 1.102
_refine_ls_R_factor_all 0.0607
_refine_ls_R_factor_gt 0.0394
_refine_ls_shift/su_max 0.001
_refine_ls_shift/su_mean 0.000
_refine_ls_structure_factor_coef Fsqd
_refine_ls_weighting_details 'calc w=1/[\s^2^(Fo^2^)+(0.0253P)^2^+1.8602P] where P=(Fo^2^+2Fc^2^)/3'
_refine_ls_weighting_scheme calc
_refine_ls_wR_factor_gt 0.0779
_refine_ls_wR_factor_ref 0.0891
_reflns_number_gt 3201
_reflns_number_total 4097
_reflns_threshold_expression >2sigma(I)
_cod_data_source_file om3011118_si_003.cif
_cod_data_source_block shelxl
_cod_original_sg_symbol_H-M 'P 21/c'
_cod_database_code 4079784

loop_
_symmetry_equiv_pos_as_xyz
'x, y, z'
'-x, y+1/2, -z+1/2'
'-x, -y, -z'
'x, -y-1/2, z-1/2'

loop_
_atom_site_label
_atom_site_type_symbol
_atom_site_fract_x
_atom_site_fract_y
_atom_site_fract_z
_atom_site_U_iso_or_equiv
_atom_site_adp_type
_atom_site_occupancy
_atom_site_symmetry_multiplicity
_atom_site_calc_flag
_atom_site_refinement_flags
Fe1 Fe 0.20844(3) 0.22400(3) 0.550914(17) 0.01777(10) Uani 1 1 d .
B6 B -0.0063(3) 0.1697(2) 0.55607(14) 0.0189(5) Uani 1 1 d .
H6 H -0.0462 0.1122 0.5081 0.023 Uiso 1 1 d R
C12 C -0.0662(2) 0.2809(2) 0.69113(11) 0.0166(4) Uani 1 1 d .
C4 C 0.1583(2) 0.3630(2) 0.61794(12) 0.0200(5) Uani 1 1 d .
H4 H 0.2307 0.4404 0.6107 0.024 Uiso 1 1 d R
C2 C 0.1147(3) 0.1251(2) 0.62979(13) 0.0250(5) Uani 1 1 d .
H2 H 0.1558 0.0322 0.6307 0.030 Uiso 1 1 d R
C19 C -0.3012(2) 0.37678(19) 0.74209(12) 0.0170(4) Uani 1 1 d .
C27 C -0.1417(2) 0.2413(2) 0.81905(12) 0.0216(5) Uani 1 1 d .
H27 H -0.0565 0.1947 0.8261 0.026 Uiso 1 1 d R
B7 B 0.0833(3) 0.1853(3) 0.71412(15) 0.0246(6) Uani 1 1 d .
H7 H 0.1053 0.1382 0.7683 0.030 Uiso 1 1 d R
C23 C -0.5188(2) 0.4583(2) 0.79716(13) 0.0240(5) Uani 1 1 d .
H23 H -0.5786 0.4599 0.8365 0.029 Uiso 1 1 d R
C20 C -0.3460(2) 0.4485(2) 0.67784(12) 0.0197(4) Uani 1 1 d .
H20 H -0.2916 0.4453 0.6364 0.024 Uiso 1 1 d R
B5 B 0.0225(3) 0.3284(2) 0.54730(13) 0.0170(5) Uani 1 1 d .
H5 H 0.0017 0.3773 0.4937 0.020 Uiso 1 1 d R
C18 C -0.1722(2) 0.30075(19) 0.75150(12) 0.0174(4) Uani 1 1 d .
B3 B 0.2286(3) 0.2394(3) 0.66464(14) 0.0242(6) Uani 1 1 d .
H3 H 0.3451 0.2289 0.6873 0.029 Uiso 1 1 d R
C22 C -0.5548(3) 0.5277(2) 0.73551(14) 0.0255(5) Uani 1 1 d .
H22 H -0.6365 0.5783 0.7332 0.031 Uiso 1 1 d R
B11 B -0.0655(3) 0.1443(2) 0.64679(15) 0.0223(5) Uani 1 1 d .
H11 H -0.1419 0.0712 0.6576 0.027 Uiso 1 1 d R
C24 C -0.3930(2) 0.3833(2) 0.80306(12) 0.0194(5) Uani 1 1 d .
B8 B 0.1094(3) 0.3396(3) 0.70722(14) 0.0212(5) Uani 1 1 d .
H8 H 0.1470 0.3940 0.7570 0.025 Uiso 1 1 d R
C25 C -0.3567(2) 0.3170(2) 0.86972(12) 0.0227(5) Uani 1 1 d .
H25 H -0.4179 0.3207 0.9084 0.027 Uiso 1 1 d R
B10 B -0.1266(3) 0.2724(2) 0.59639(13) 0.0168(5) Uani 1 1 d .
H10 H -0.2431 0.2832 0.5737 0.020 Uiso 1 1 d R
C13 C 0.3228(3) 0.0943(2) 0.49945(16) 0.0370(7) Uani 1 1 d .
H13 H 0.3163 0.0120 0.5075 0.044 Uiso 1 1 d R
C26 C -0.2330(3) 0.2482(2) 0.87784(12) 0.0246(5) Uani 1 1 d .
H26 H -0.2089 0.2055 0.9222 0.029 Uiso 1 1 d R
C17 C 0.2347(3) 0.1604(3) 0.44497(14) 0.0320(6) Uani 1 1 d .
H17 H 0.1602 0.1297 0.4106 0.038 Uiso 1 1 d R
C21 C -0.4667(2) 0.5221(2) 0.67502(13) 0.0241(5) Uani 1 1 d .
H21 H -0.4909 0.5694 0.6326 0.029 Uiso 1 1 d R
B9 B -0.0183(3) 0.3946(2) 0.63386(13) 0.0174(5) Uani 1 1 d .
H9 H -0.0634 0.4860 0.6355 0.021 Uiso 1 1 d R
C16 C 0.2793(3) 0.2809(2) 0.45133(14) 0.0314(6) Uani 1 1 d .
H16 H 0.2393 0.3443 0.4221 0.038 Uiso 1 1 d R
C14 C 0.4222(3) 0.1725(3) 0.53942(15) 0.0378(7) Uani 1 1 d .
H14 H 0.4929 0.1515 0.5787 0.045 Uiso 1 1 d R
C15 C 0.3960(3) 0.2889(3) 0.51021(15) 0.0336(6) Uani 1 1 d .
H15 H 0.4461 0.3585 0.5265 0.040 Uiso 1 1 d R

loop_
_atom_site_aniso_label
_atom_site_aniso_U_11
_atom_site_aniso_U_22
_atom_site_aniso_U_33
_atom_site_aniso_U_23
_atom_site_aniso_U_13
_atom_site_aniso_U_12
Fe1 0.01748(15) 0.01921(16) 0.01761(16) 0.00088(13) 0.00658(11) 0.00249(13)
B6 0.0232(12) 0.0145(12) 0.0200(12) -0.0015(10) 0.0065(10) -0.0015(10)
C12 0.0158(9) 0.0189(11) 0.0151(9) 0.0008(9) 0.0021(8) 0.0013(9)
C4 0.0185(10) 0.0235(12) 0.0184(10) -0.0029(9) 0.0041(8) -0.0020(9)
C2 0.0272(12) 0.0220(12) 0.0276(12) 0.0070(10) 0.0117(10) 0.0086(10)
C19 0.0158(10) 0.0178(11) 0.0176(10) -0.0037(8) 0.0029(8) -0.0045(8)
C27 0.0192(10) 0.0259(12) 0.0195(10) 0.0022(9) 0.0019(8) 0.0014(9)
B7 0.0227(13) 0.0317(15) 0.0207(12) 0.0078(11) 0.0078(10) 0.0105(11)
C23 0.0177(10) 0.0284(13) 0.0275(12) -0.0061(10) 0.0103(9) -0.0022(9)
C20 0.0179(10) 0.0195(11) 0.0224(11) -0.0012(9) 0.0062(9) -0.0002(9)
B5 0.0180(11) 0.0174(12) 0.0161(11) 0.0008(9) 0.0041(9) -0.0002(10)
C18 0.0159(9) 0.0207(12) 0.0160(10) -0.0011(8) 0.0031(8) -0.0028(8)
B3 0.0204(12) 0.0338(16) 0.0186(12) 0.0020(11) 0.0040(10) 0.0067(11)
C22 0.0198(11) 0.0246(13) 0.0331(13) -0.0019(10) 0.0073(10) 0.0047(9)
B11 0.0251(13) 0.0172(13) 0.0261(13) 0.0006(10) 0.0107(11) 0.0007(10)
C24 0.0196(10) 0.0205(12) 0.0186(10) -0.0053(9) 0.0045(8) -0.0052(9)
B8 0.0145(11) 0.0325(15) 0.0166(12) -0.0033(11) 0.0023(9) -0.0007(10)
C25 0.0227(11) 0.0304(13) 0.0163(10) -0.0041(9) 0.0079(9) -0.0069(10)
B10 0.0170(11) 0.0175(11) 0.0161(11) -0.0011(10) 0.0018(9) -0.0017(10)
C13 0.0418(15) 0.0260(14) 0.0485(16) 0.0026(12) 0.0302(13) 0.0116(12)
C26 0.0257(12) 0.0321(14) 0.0160(10) 0.0036(9) 0.0025(9) -0.0043(10)
C17 0.0283(12) 0.0446(16) 0.0253(12) -0.0136(12) 0.0126(10) -0.0015(12)
C21 0.0213(11) 0.0226(12) 0.0287(12) 0.0040(10) 0.0044(9) 0.0022(9)
B9 0.0181(11) 0.0148(12) 0.0197(11) -0.0015(9) 0.0042(9) -0.0010(9)
C16 0.0342(13) 0.0369(14) 0.0263(12) 0.0110(12) 0.0185(10) 0.0100(12)
C14 0.0244(12) 0.0629(19) 0.0281(13) 0.0103(13) 0.0128(11) 0.0167(13)
C15 0.0276(12) 0.0397(16) 0.0374(14) -0.0079(12) 0.0216(11) -0.0098(12)

loop_
_atom_type_symbol
_atom_type_description
_atom_type_scat_dispersion_real
_atom_type_scat_dispersion_imag
_atom_type_scat_source
C C 0.0033 0.0016 'International Tables Vol C Tables 4.2.6.8 and 6.1.1.4'
H H 0.0000 0.0000 'International Tables Vol C Tables 4.2.6.8 and 6.1.1.4'
B B 0.0013 0.0007 'International Tables Vol C Tables 4.2.6.8 and 6.1.1.4'
Fe Fe 0.3463 0.8444 'International Tables Vol C Tables 4.2.6.8 and 6.1.1.4'

loop_
_exptl_crystal_face_index_h
_exptl_crystal_face_index_k
_exptl_crystal_face_index_l
_exptl_crystal_face_perp_dist
0 0 -1 0.091
0 0 1 0.134
1 0 0 0.052
-1 0 1 0.086
0 1 0 0.079
0 -1 0 0.105
0 -1 1 0.116
-1 0 -1 0.125

loop_
_geom_angle_atom_site_label_1
_geom_angle_atom_site_label_2
_geom_angle_atom_site_label_3
_geom_angle
B3 Fe1 C4 49.50(10)
B3 Fe1 C2 49.97(11)
C4 Fe1 C2 82.66(9)
B3 Fe1 B5 88.48(10)
C4 Fe1 B5 49.66(9)
C2 Fe1 B5 85.86(9)
B3 Fe1 C16 146.83(12)
C4 Fe1 C16 112.48(10)
C2 Fe1 C16 162.58(11)
B5 Fe1 C16 97.36(10)
B3 Fe1 C15 109.33(11)
C4 Fe1 C15 100.55(10)
C2 Fe1 C15 148.74(11)
B5 Fe1 C15 120.08(11)
C16 Fe1 C15 40.43(11)
B3 Fe1 C13 120.64(11)
C4 Fe1 C13 162.33(11)
C2 Fe1 C13 101.16(10)
B5 Fe1 C13 147.21(11)
C16 Fe1 C13 67.18(11)
C15 Fe1 C13 67.26(11)
B3 Fe1 B6 88.25(10)
C4 Fe1 B6 85.82(9)
C2 Fe1 B6 49.08(10)
B5 Fe1 B6 51.96(10)
C16 Fe1 B6 120.90(11)
C15 Fe1 B6 161.29(11)
C13 Fe1 B6 109.84(11)
B3 Fe1 C17 160.58(11)
C4 Fe1 C17 148.90(10)
C2 Fe1 C17 122.90(11)
B5 Fe1 C17 109.88(10)
C16 Fe1 C17 40.00(11)
C15 Fe1 C17 67.53(10)
C13 Fe1 C17 39.97(11)
B6 Fe1 C17 98.02(10)
B3 Fe1 C14 97.67(10)
C4 Fe1 C14 122.78(11)
C2 Fe1 C14 112.50(10)
B5 Fe1 C14 160.21(11)
C16 Fe1 C14 67.46(10)
C15 Fe1 C14 40.16(11)
C13 Fe1 C14 39.79(12)
B6 Fe1 C14 146.50(12)
C17 Fe1 C14 67.19(11)
C2 B6 B11 58.79(14)
C2 B6 B10 104.52(17)
B11 B6 B10 58.74(14)
C2 B6 B5 105.49(17)
B11 B6 B5 107.23(17)
B10 B6 B5 60.30(14)
C2 B6 Fe1 65.06(11)
B11 B6 Fe1 117.67(16)
B10 B6 Fe1 116.96(15)
B5 B6 Fe1 63.83(11)
C2 B6 H6 124.5
B11 B6 H6 120.5
B10 B6 H6 121.4
B5 B6 H6 123.0
Fe1 B6 H6 112.1
C18 C12 B9 121.94(18)
C18 C12 B11 118.95(17)
B9 C12 B11 111.63(16)
C18 C12 B8 117.80(17)
B9 C12 B8 61.99(14)
B11 C12 B8 111.53(17)
C18 C12 B10 122.42(17)
B9 C12 B10 62.04(13)
B11 C12 B10 61.02(14)
B8 C12 B10 112.41(16)
C18 C12 B7 116.98(17)
B9 C12 B7 110.71(16)
B11 C12 B7 61.72(15)
B8 C12 B7 60.40(15)
B10 C12 B7 111.06(17)
B9 C4 B3 113.66(17)
B9 C4 B5 63.08(14)
B3 C4 B5 112.59(18)
B9 C4 B8 62.42(14)
B3 C4 B8 62.77(14)
B5 C4 B8 114.36(17)
B9 C4 Fe1 121.93(14)
B3 C4 Fe1 64.90(12)
B5 C4 Fe1 65.49(11)
B8 C4 Fe1 121.57(16)
B9 C4 H4 116.4
B3 C4 H4 119.5
B5 C4 H4 119.0
B8 C4 H4 116.3
Fe1 C4 H4 110.8
B7 C2 B6 114.53(18)
B7 C2 B11 62.75(15)
B6 C2 B11 62.91(14)
B7 C2 B3 62.34(15)
B6 C2 B3 112.39(18)
B11 C2 B3 113.31(18)
B7 C2 Fe1 121.13(17)
B6 C2 Fe1 65.87(11)
B11 C2 Fe1 121.96(15)
B3 C2 Fe1 64.55(11)
B7 C2 H2 116.5
B6 C2 H2 118.6
B11 C2 H2 116.4
B3 C2 H2 120.1
Fe1 C2 H2 110.7
C20 C19 C24 116.17(19)
C20 C19 C18 125.88(19)
C24 C19 C18 117.95(19)
C18 C27 C26 123.0(2)
C18 C27 H27 118.5
C26 C27 H27 118.5
C2 B7 B8 106.93(18)
C2 B7 C12 103.36(17)
B8 B7 C12 59.20(14)
C2 B7 B3 59.37(15)
B8 B7 B3 60.92(15)
C12 B7 B3 106.14(18)
C2 B7 B11 58.94(15)
B8 B7 B11 107.84(18)
C12 B7 B11 58.42(14)
B3 B7 B11 107.84(18)
C2 B7 H7 123.9
B8 B7 H7 121.2
C12 B7 H7 124.5
B3 B7 H7 121.5
B11 B7 H7 122.0
C22 C23 C24 121.6(2)
C22 C23 H23 119.3
C24 C23 H23 119.1
C21 C20 C19 122.0(2)
C21 C20 H20 118.9
C19 C20 H20 119.1
C4 B5 B9 57.89(13)
C4 B5 B6 104.92(17)
B9 B5 B6 106.66(17)
C4 B5 B10 103.99(16)
B9 B5 B10 59.26(13)
B6 B5 B10 59.49(13)
C4 B5 Fe1 64.85(11)
B9 B5 Fe1 116.83(14)
B6 B5 Fe1 64.21(11)
B10 B5 Fe1 116.60(15)
C4 B5 H5 125.0
B9 B5 H5 121.0
B6 B5 H5 123.3
B10 B5 H5 121.6
Fe1 B5 H5 112.1
C27 C18 C19 118.21(19)
C27 C18 C12 117.41(19)
C19 C18 C12 124.38(18)
C4 B3 C2 103.96(17)
C4 B3 B7 104.96(17)
C2 B3 B7 58.29(15)
C4 B3 B8 59.05(14)
C2 B3 B8 104.44(18)
B7 B3 B8 58.82(15)
C4 B3 Fe1 65.60(11)
C2 B3 Fe1 65.48(12)
B7 B3 Fe1 118.38(17)
B8 B3 Fe1 118.93(16)
C4 B3 H3 124.5
C2 B3 H3 125.2
B7 B3 H3 121.3
B8 B3 H3 121.0
Fe1 B3 H3 110.2
C23 C22 C21 119.2(2)
C23 C22 H22 120.5
C21 C22 H22 120.4
C2 B11 C12 103.99(18)
C2 B11 B10 105.74(17)
C12 B11 B10 59.75(13)
C2 B11 B7 58.31(14)
C12 B11 B7 59.86(14)
B10 B11 B7 108.55(18)
C2 B11 B6 58.31(14)
C12 B11 B6 107.05(17)
B10 B11 B6 60.76(14)
B7 B11 B6 107.13(18)
C2 B11 H11 124.8
C12 B11 H11 123.0
B10 B11 H11 121.5
B7 B11 H11 121.5
B6 B11 H11 122.1
C25 C24 C23 119.4(2)
C25 C24 C19 120.5(2)
C23 C24 C19 120.1(2)
C4 B8 C12 103.08(16)
C4 B8 B7 105.41(18)
C12 B8 B7 60.41(14)
C4 B8 B9 58.19(13)
C12 B8 B9 58.74(13)
B7 B8 B9 108.12(18)
C4 B8 B3 58.18(14)
C12 B8 B3 106.56(18)
B7 B8 B3 60.26(15)
B9 B8 B3 106.50(17)
C4 B8 H8 125.2
C12 B8 H8 123.4
B7 B8 H8 121.4
B9 B8 H8 122.2
B3 B8 H8 122.5
C26 C25 C24 120.4(2)
C26 C25 H25 119.8
C24 C25 H25 119.8
C12 B10 B11 59.23(13)
C12 B10 B9 58.59(13)
B11 B10 B9 107.39(17)
C12 B10 B6 106.46(16)
B11 B10 B6 60.51(14)
B9 B10 B6 107.78(17)
C12 B10 B5 106.10(16)
B11 B10 B5 108.57(17)
B9 B10 B5 59.96(13)
B6 B10 B5 60.21(14)
C12 B10 H10 123.5
B11 B10 H10 121.5
B9 B10 H10 122.1
B6 B10 H10 121.9
B5 B10 H10 121.8
C14 C13 C17 108.6(2)
C14 C13 Fe1 70.28(15)
C17 C13 Fe1 70.16(14)
C14 C13 H13 125.7
C17 C13 H13 125.7
Fe1 C13 H13 125.6
C25 C26 C27 119.9(2)
C25 C26 H26 120.0
C27 C26 H26 120.1
C13 C17 C16 107.9(2)
C13 C17 Fe1 69.87(14)
C16 C17 Fe1 69.83(14)
C13 C17 H17 126.0
C16 C17 H17 126.1
Fe1 C17 H17 126.0
C20 C21 C22 121.0(2)
C20 C21 H21 119.5
C22 C21 H21 119.5
C4 B9 C12 104.42(17)
C4 B9 B8 59.40(13)
C12 B9 B8 59.27(13)
C4 B9 B10 106.04(17)
C12 B9 B10 59.37(13)
B8 B9 B10 108.07(18)
C4 B9 B5 59.02(13)
C12 B9 B5 107.36(17)
B8 B9 B5 108.59(17)
B10 B9 B5 60.78(13)
C4 B9 H9 124.0
C12 B9 H9 123.5
B8 B9 H9 121.3
B10 B9 H9 121.9
B5 B9 H9 121.1
C17 C16 C15 108.0(2)
C17 C16 Fe1 70.18(14)
C15 C16 Fe1 69.82(13)
C17 C16 H16 126.1
C15 C16 H16 125.9
Fe1 C16 H16 125.6
C13 C14 C15 108.0(2)
C13 C14 Fe1 69.93(14)
C15 C14 Fe1 69.75(14)
C13 C14 H14 126.0
C15 C14 H14 125.9
Fe1 C14 H14 125.6
C14 C15 C16 107.5(2)
C14 C15 Fe1 70.09(14)
C16 C15 Fe1 69.76(14)
C14 C15 H15 126.4
C16 C15 H15 126.1
Fe1 C15 H15 125.5

loop_
_geom_bond_atom_site_label_1
_geom_bond_atom_site_label_2
_geom_bond_distance
Fe1 B3 2.024(3)
Fe1 C4 2.036(2)
Fe1 C2 2.040(2)
Fe1 B5 2.047(2)
Fe1 C16 2.050(2)
Fe1 C15 2.051(2)
Fe1 C13 2.051(2)
Fe1 B6 2.053(3)
Fe1 C17 2.054(2)
Fe1 C14 2.055(2)
B6 C2 1.700(3)
B6 B11 1.779(3)
B6 B10 1.783(3)
B6 B5 1.796(4)
B6 H6 1.0999
C12 C18 1.532(3)
C12 B9 1.711(3)
C12 B11 1.716(3)
C12 B8 1.720(3)
C12 B10 1.725(3)
C12 B7 1.741(3)
C4 B9 1.694(3)
C4 B3 1.700(3)
C4 B5 1.714(3)
C4 B8 1.716(3)
C4 H4 1.1000
C2 B7 1.697(3)
C2 B11 1.709(3)
C2 B3 1.717(4)
C2 H2 1.1000
C19 C20 1.422(3)
C19 C24 1.437(3)
C19 C18 1.442(3)
C27 C18 1.378(3)
C27 C26 1.403(3)
C27 H27 0.9301
B7 B8 1.741(4)
B7 B3 1.767(4)
B7 B11 1.773(4)
B7 H7 1.0999
C23 C22 1.356(3)
C23 C24 1.412(3)
C23 H23 0.9300
C20 C21 1.366(3)
C20 H20 0.9301
B5 B9 1.783(3)
B5 B10 1.798(3)
B5 H5 1.1000
B3 B8 1.779(4)
B3 H3 1.0999
C22 C21 1.408(3)
C22 H22 0.9300
B11 B10 1.747(4)
B11 H11 1.1000
C24 C25 1.409(3)
B8 B9 1.767(3)
B8 H8 1.1000
C25 C26 1.356(3)
C25 H25 0.9301
B10 B9 1.770(3)
B10 H10 1.1000
C13 C14 1.397(4)
C13 C17 1.403(4)
C13 H13 0.9301
C26 H26 0.9300
C17 C16 1.404(4)
C17 H17 0.9300
C21 H21 0.9301
B9 H9 1.1000
C16 C15 1.417(4)
C16 H16 0.9300
C14 C15 1.410(4)
C14 H14 0.9299
C15 H15 0.9300
